data_4500454
loop_
_publ_author_name
'Arlin, Jean-Baptiste'
'Florence, Alastair J.'
'Johnston, Andrea'
'Kennedy, Alan R.'
'Miller, Gary J.'
'Patterson, Kirsty'

_publ_section_title
;
 Systematic Data Set for Structure&#x2212;Property Investigations:
 Solubility and Solid-State Structure of Alkaline Earth Metal Salts of
 Benzoates
;
_journal_issue 4
_journal_name_full 'Crystal Growth &amp; Design'
_journal_page_first 1318
_journal_paper_doi 10.1021/cg101547r
_journal_volume 11
_journal_year 2011
_chemical_formula_sum 'C14 H16 N2 O12 Sr'
_chemical_formula_weight 491.91
_chemical_name_systematic
;
 ?
;
_space_group_IT_number 11
_symmetry_cell_setting monoclinic
_symmetry_space_group_name_Hall '-P 2yb'
_symmetry_space_group_name_H-M 'P 1 21/m 1'
_atom_sites_solution_hydrogens geom
_atom_sites_solution_primary direct
_atom_sites_solution_secondary difmap
_audit_creation_method SHELXL-97
_cell_angle_alpha 90.00
_cell_angle_beta 94.378(3)
_cell_angle_gamma 90.00
_cell_formula_units_Z 2
_cell_length_a 4.0818(3)
_cell_length_b 31.856(2)
_cell_length_c 6.800(4)
_cell_measurement_reflns_used 21405
_cell_measurement_temperature 123(2)
_cell_measurement_theta_max 27.48
_cell_measurement_theta_min 1.00
_cell_volume 881.6(5)
_computing_structure_refinement 'SHELXL-97 (Sheldrick, 1997)'
_diffrn_ambient_temperature 123(2)
_diffrn_measured_fraction_theta_full 0.997
_diffrn_measured_fraction_theta_max 0.990
_diffrn_measurement_device_type 'Nonius Kappa CCD'
_diffrn_measurement_method 'omega and phi scans'
_diffrn_radiation_monochromator graphite
_diffrn_radiation_source 'fine-focus sealed tube'
_diffrn_radiation_type MoK\a
_diffrn_radiation_wavelength 0.71073
_diffrn_reflns_av_R_equivalents 0.119
_diffrn_reflns_av_sigmaI/netI 0.0775
_diffrn_reflns_limit_h_max 5
_diffrn_reflns_limit_h_min -4
_diffrn_reflns_limit_k_max 41
_diffrn_reflns_limit_k_min -41
_diffrn_reflns_limit_l_max 8
_diffrn_reflns_limit_l_min -8
_diffrn_reflns_number 10497
_diffrn_reflns_theta_full 25.00
_diffrn_reflns_theta_max 27.64
_diffrn_reflns_theta_min 2.56
_diffrn_standards_decay_% 0
_diffrn_standards_number 0
_exptl_absorpt_coefficient_mu 3.131
_exptl_absorpt_correction_type none
_exptl_crystal_colour 'light yellow'
_exptl_crystal_density_diffrn 1.853
_exptl_crystal_density_method 'not measured'
_exptl_crystal_description block
_exptl_crystal_F_000 496
_exptl_crystal_size_max 0.12
_exptl_crystal_size_mid 0.10
_exptl_crystal_size_min 0.08
_refine_diff_density_max 2.631
_refine_diff_density_min -1.356
_refine_diff_density_rms 0.166
_refine_ls_extinction_method none
_refine_ls_goodness_of_fit_ref 1.172
_refine_ls_hydrogen_treatment constr
_refine_ls_matrix_type full
_refine_ls_number_parameters 136
_refine_ls_number_reflns 2072
_refine_ls_number_restraints 0
_refine_ls_restrained_S_all 1.172
_refine_ls_R_factor_all 0.0976
_refine_ls_R_factor_gt 0.0721
_refine_ls_shift/su_max 0.001
_refine_ls_shift/su_mean 0.000
_refine_ls_structure_factor_coef Fsqd
_refine_ls_weighting_details 'calc w=1/[\s^2^(Fo^2^)+(0.0614P)^2^+5.6792P] where P=(Fo^2^+2Fc^2^)/3'
_refine_ls_weighting_scheme calc
_refine_ls_wR_factor_gt 0.1605
_refine_ls_wR_factor_ref 0.1727
_reflns_number_gt 1636
_reflns_number_total 2072
_reflns_threshold_expression I>2\s(I)
_cod_data_source_file cg101547r_si_001.cif
_cod_data_source_block ortonitebenzsr
_cod_original_sg_symbol_H-M P21/m
_cod_database_code 4500454

loop_
_symmetry_equiv_pos_as_xyz
'x, y, z'
'-x, y+1/2, -z'
'-x, -y, -z'
'x, -y-1/2, z'

loop_
_atom_site_label
_atom_site_type_symbol
_atom_site_fract_x
_atom_site_fract_y
_atom_site_fract_z
_atom_site_U_iso_or_equiv
_atom_site_adp_type
_atom_site_occupancy
_atom_site_symmetry_multiplicity
_atom_site_calc_flag
_atom_site_refinement_flags
Sr1 Sr 0.3015(2) 0.7500 0.22501(12) 0.0158(3) Uani 1 2 d S
O1 O 0.2777(11) 0.67840(14) 0.0429(6) 0.0213(10) Uani 1 1 d .
O2 O -0.0279(12) 0.68488(14) -0.2429(6) 0.0228(10) Uani 1 1 d .
O1W O 0.7700(16) 0.7500 -0.0150(8) 0.0180(13) Uani 1 2 d S
H1W H 0.8189 0.7213 -0.0804 0.027 Uiso 1 1 d R
O3 O -0.1675(12) 0.61607(15) 0.1457(7) 0.0259(11) Uani 1 1 d .
O2W O 0.3368(16) 0.7500 0.6035(9) 0.0214(14) Uani 1 2 d S
H2W H 0.2403 0.7287 0.6725 0.032 Uiso 1 1 d R
O4 O 0.0141(14) 0.55418(16) 0.2269(7) 0.0324(12) Uani 1 1 d .
O3W O -0.1933(11) 0.80037(14) 0.3538(6) 0.0209(10) Uani 1 1 d .
H3W H -0.1975 0.8236 0.2935 0.031 Uiso 1 1 d R
H4W H -0.1471 0.8068 0.4447 0.031 Uiso 1 1 d R
N1 N 0.0000(14) 0.58517(16) 0.1166(8) 0.0210(12) Uani 1 1 d .
C1 C 0.2278(16) 0.6193(2) -0.1716(9) 0.0202(14) Uani 1 1 d .
C2 C 0.3822(16) 0.6139(2) -0.3478(9) 0.0208(13) Uani 1 1 d .
H2 H 0.4124 0.6375 -0.4296 0.025 Uiso 1 1 calc R
C3 C 0.4913(17) 0.5749(2) -0.4052(10) 0.0254(15) Uani 1 1 d .
H3 H 0.5994 0.5721 -0.5234 0.030 Uiso 1 1 calc R
C4 C 0.4417(18) 0.5397(2) -0.2888(10) 0.0250(14) Uani 1 1 d .
H4 H 0.5165 0.5129 -0.3277 0.030 Uiso 1 1 calc R
C5 C 0.2837(17) 0.5437(2) -0.1165(10) 0.0227(14) Uani 1 1 d .
H5 H 0.2460 0.5199 -0.0376 0.027 Uiso 1 1 calc R
C6 C 0.1815(16) 0.5832(2) -0.0614(9) 0.0188(13) Uani 1 1 d .
C7 C 0.1501(16) 0.6639(2) -0.1152(9) 0.0186(13) Uani 1 1 d .

loop_
_atom_site_aniso_label
_atom_site_aniso_U_11
_atom_site_aniso_U_22
_atom_site_aniso_U_33
_atom_site_aniso_U_23
_atom_site_aniso_U_13
_atom_site_aniso_U_12
Sr1 0.0149(4) 0.0231(4) 0.0088(4) 0.000 -0.0026(3) 0.000
O1 0.022(2) 0.026(2) 0.015(2) -0.0034(17) -0.0043(18) 0.0003(18)
O2 0.029(3) 0.027(2) 0.011(2) 0.0023(17) -0.0049(18) 0.002(2)
O1W 0.024(3) 0.018(3) 0.012(3) 0.000 0.000(2) 0.000
O3 0.028(3) 0.028(3) 0.021(2) -0.0018(19) 0.002(2) 0.004(2)
O2W 0.024(4) 0.030(4) 0.010(3) 0.000 -0.001(3) 0.000
O4 0.046(3) 0.032(3) 0.020(2) 0.009(2) 0.007(2) 0.006(2)
O3W 0.028(3) 0.025(2) 0.009(2) 0.0003(17) -0.0060(18) -0.0014(19)
N1 0.026(3) 0.021(3) 0.015(3) -0.001(2) -0.004(2) 0.000(2)
C1 0.020(3) 0.025(3) 0.014(3) -0.003(2) -0.007(3) -0.003(3)
C2 0.019(3) 0.027(3) 0.016(3) 0.000(2) -0.003(2) -0.004(3)
C3 0.020(4) 0.041(4) 0.015(3) -0.005(3) 0.000(3) 0.001(3)
C4 0.026(4) 0.026(3) 0.022(3) -0.006(3) -0.001(3) 0.004(3)
C5 0.022(3) 0.025(3) 0.020(3) 0.002(3) -0.005(3) 0.002(3)
C6 0.018(3) 0.026(3) 0.012(3) -0.001(2) -0.001(2) -0.002(2)
C7 0.018(3) 0.025(3) 0.013(3) 0.004(2) 0.000(2) -0.004(2)

loop_
_atom_type_symbol
_atom_type_description
_atom_type_scat_dispersion_real
_atom_type_scat_dispersion_imag
_atom_type_scat_source
Sr Sr -1.5307 3.2498 'International Tables Vol C Tables 4.2.6.8 and 6.1.1.4'
O O 0.0106 0.0060 'International Tables Vol C Tables 4.2.6.8 and 6.1.1.4'
N N 0.0061 0.0033 'International Tables Vol C Tables 4.2.6.8 and 6.1.1.4'
C C 0.0033 0.0016 'International Tables Vol C Tables 4.2.6.8 and 6.1.1.4'
H H 0.0000 0.0000 'International Tables Vol C Tables 4.2.6.8 and 6.1.1.4'

loop_
_geom_angle_atom_site_label_1
_geom_angle_atom_site_label_2
_geom_angle_atom_site_label_3
_geom_angle
_geom_angle_site_symmetry_1
_geom_angle_site_symmetry_3
O2W Sr1 O1 118.42(10) . .
O2W Sr1 O1 118.42(10) . 4_575
O1 Sr1 O1 123.14(19) . 4_575
O2W Sr1 O1W 129.8(2) . .
O1 Sr1 O1W 72.76(12) . .
O1 Sr1 O1W 72.76(12) 4_575 .
O2W Sr1 O1W 127.3(2) . 1_455
O1 Sr1 O1W 72.71(11) . 1_455
O1 Sr1 O1W 72.71(11) 4_575 1_455
O1W Sr1 O1W 102.9(2) . 1_455
O2W Sr1 O3W 72.09(15) . 1_655
O1 Sr1 O3W 132.53(15) . 1_655
O1 Sr1 O3W 68.45(13) 4_575 1_655
O1W Sr1 O3W 67.99(14) . 1_655
O1W Sr1 O3W 141.09(10) 1_455 1_655
O2W Sr1 O3W 72.09(15) . 4_675
O1 Sr1 O3W 68.45(13) . 4_675
O1 Sr1 O3W 132.53(15) 4_575 4_675
O1W Sr1 O3W 67.99(14) . 4_675
O1W Sr1 O3W 141.09(10) 1_455 4_675
O3W Sr1 O3W 72.77(19) 1_655 4_675
O2W Sr1 O3W 70.73(15) . 4_575
O1 Sr1 O3W 68.92(14) . 4_575
O1 Sr1 O3W 131.14(14) 4_575 4_575
O1W Sr1 O3W 141.66(10) . 4_575
O1W Sr1 O3W 66.87(14) 1_455 4_575
O3W Sr1 O3W 142.81(17) 1_655 4_575
O3W Sr1 O3W 96.33(13) 4_675 4_575
O2W Sr1 O3W 70.73(15) . .
O1 Sr1 O3W 131.14(14) . .
O1 Sr1 O3W 68.92(14) 4_575 .
O1W Sr1 O3W 141.66(10) . .
O1W Sr1 O3W 66.87(14) 1_455 .
O3W Sr1 O3W 96.33(13) 1_655 .
O3W Sr1 O3W 142.81(17) 4_675 .
O3W Sr1 O3W 70.70(19) 4_575 .
O2W Sr1 Sr1 91.17(15) . 1_655
O1 Sr1 Sr1 90.06(10) . 1_655
O1 Sr1 Sr1 90.06(10) 4_575 1_655
O1W Sr1 Sr1 38.62(14) . 1_655
O1W Sr1 Sr1 141.49(13) 1_455 1_655
O3W Sr1 Sr1 42.48(10) 1_655 1_655
O3W Sr1 Sr1 42.48(10) 4_675 1_655
O3W Sr1 Sr1 138.80(9) 4_575 1_655
O3W Sr1 Sr1 138.80(9) . 1_655
O2W Sr1 Sr1 88.83(15) . 1_455
O1 Sr1 Sr1 89.94(10) . 1_455
O1 Sr1 Sr1 89.94(10) 4_575 1_455
O1W Sr1 Sr1 141.38(14) . 1_455
O1W Sr1 Sr1 38.51(13) 1_455 1_455
O3W Sr1 Sr1 137.52(10) 1_655 1_455
O3W Sr1 Sr1 137.52(10) 4_675 1_455
O3W Sr1 Sr1 41.20(9) 4_575 1_455
O3W Sr1 Sr1 41.20(9) . 1_455
Sr1 Sr1 Sr1 180.0 1_655 1_455
C7 O1 Sr1 137.3(4) . .
Sr1 O1W Sr1 102.9(2) . 1_655
Sr1 O1W H1W 116.2 . .
Sr1 O1W H1W 95.2 1_655 .
Sr1 O2W H2W 120.8 . .
Sr1 O3W Sr1 96.33(13) 1_455 .
Sr1 O3W H3W 112.1 1_455 .
Sr1 O3W H3W 110.0 . .
Sr1 O3W H4W 129.6 1_455 .
Sr1 O3W H4W 108.0 . .
H3W O3W H4W 100.2 . .
O3 N1 O4 123.0(6) . .
O3 N1 C6 119.4(5) . .
O4 N1 C6 117.6(5) . .
C6 C1 C2 116.4(6) . .
C6 C1 C7 126.9(6) . .
C2 C1 C7 116.7(6) . .
C3 C2 C1 121.7(6) . .
C3 C2 H2 119.2 . .
C1 C2 H2 119.2 . .
C2 C3 C4 119.7(6) . .
C2 C3 H3 120.1 . .
C4 C3 H3 120.1 . .
C5 C4 C3 120.2(6) . .
C5 C4 H4 119.9 . .
C3 C4 H4 119.9 . .
C4 C5 C6 118.8(6) . .
C4 C5 H5 120.6 . .
C6 C5 H5 120.6 . .
C5 C6 C1 123.2(6) . .
C5 C6 N1 116.3(6) . .
C1 C6 N1 120.4(6) . .
O1 C7 O2 124.9(6) . .
O1 C7 C1 118.9(6) . .
O2 C7 C1 116.0(5) . .

loop_
_geom_bond_atom_site_label_1
_geom_bond_atom_site_label_2
_geom_bond_distance
_geom_bond_site_symmetry_2
Sr1 O2W 2.567(6) .
Sr1 O1 2.594(4) .
Sr1 O1 2.594(4) 4_575
Sr1 O1W 2.607(6) .
Sr1 O1W 2.613(6) 1_455
Sr1 O3W 2.705(5) 1_655
Sr1 O3W 2.705(5) 4_675
Sr1 O3W 2.773(5) 4_575
Sr1 O3W 2.773(5) .
O1 C7 1.247(7) .
O2 C7 1.277(7) .
O1W Sr1 2.613(6) 1_655
O1W H1W 1.0419 .
O3 N1 1.223(7) .
O2W H2W 0.9302 .
O4 N1 1.238(7) .
O3W Sr1 2.705(4) 1_455
O3W H3W 0.8448 .
O3W H4W 0.6647 .
N1 C6 1.468(8) .
C1 C6 1.394(9) .
C1 C2 1.406(9) .
C1 C7 1.512(9) .
C2 C3 1.387(10) .
C2 H2 0.9500 .
C3 C4 1.395(10) .
C3 H3 0.9500 .
C4 C5 1.386(10) .
C4 H4 0.9500 .
C5 C6 1.386(9) .
C5 H5 0.9500 .

loop_
_geom_torsion_atom_site_label_1
_geom_torsion_atom_site_label_2
_geom_torsion_atom_site_label_3
_geom_torsion_atom_site_label_4
_geom_torsion
_geom_torsion_site_symmetry_1
_geom_torsion_site_symmetry_4
O2W Sr1 O1 C7 147.4(6) . .
O1 Sr1 O1 C7 -31.1(7) 4_575 .
O1W Sr1 O1 C7 -86.1(6) . .
O1W Sr1 O1 C7 23.8(6) 1_455 .
O3W Sr1 O1 C7 -121.3(6) 1_655 .
O3W Sr1 O1 C7 -158.7(6) 4_675 .
O3W Sr1 O1 C7 95.1(6) 4_575 .
O3W Sr1 O1 C7 58.9(6) . .
Sr1 Sr1 O1 C7 -121.2(6) 1_655 .
Sr1 Sr1 O1 C7 58.8(6) 1_455 .
O2W Sr1 O1W Sr1 0.000(1) . 1_655
O1 Sr1 O1W Sr1 -112.96(11) . 1_655
O1 Sr1 O1W Sr1 112.96(11) 4_575 1_655
O1W Sr1 O1W Sr1 180.0 1_455 1_655
O3W Sr1 O1W Sr1 39.78(10) 1_655 1_655
O3W Sr1 O1W Sr1 -39.78(10) 4_675 1_655
O3W Sr1 O1W Sr1 -111.1(2) 4_575 1_655
O3W Sr1 O1W Sr1 111.1(2) . 1_655
Sr1 Sr1 O1W Sr1 180.0 1_455 1_655
O2W Sr1 O3W Sr1 -111.51(15) . 1_455
O1 Sr1 O3W Sr1 -0.2(2) . 1_455
O1 Sr1 O3W Sr1 116.03(16) 4_575 1_455
O1W Sr1 O3W Sr1 117.9(2) . 1_455
O1W Sr1 O3W Sr1 36.49(12) 1_455 1_455
O3W Sr1 O3W Sr1 180.0 1_655 1_455
O3W Sr1 O3W Sr1 -110.3(2) 4_675 1_455
O3W Sr1 O3W Sr1 -35.87(15) 4_575 1_455
Sr1 Sr1 O3W Sr1 180.0 1_655 1_455
C6 C1 C2 C3 -2.0(9) . .
C7 C1 C2 C3 174.2(6) . .
C1 C2 C3 C4 1.5(10) . .
C2 C3 C4 C5 0.1(10) . .
C3 C4 C5 C6 -1.0(10) . .
C4 C5 C6 C1 0.4(10) . .
C4 C5 C6 N1 176.8(6) . .
C2 C1 C6 C5 1.0(9) . .
C7 C1 C6 C5 -174.7(6) . .
C2 C1 C6 N1 -175.2(6) . .
C7 C1 C6 N1 9.1(10) . .
O3 N1 C6 C5 -161.4(6) . .
O4 N1 C6 C5 15.6(9) . .
O3 N1 C6 C1 15.1(9) . .
O4 N1 C6 C1 -167.9(6) . .
Sr1 O1 C7 O2 -0.3(10) . .
Sr1 O1 C7 C1 174.7(4) . .
C6 C1 C7 O1 56.7(9) . .
C2 C1 C7 O1 -118.9(7) . .
C6 C1 C7 O2 -127.8(7) . .
C2 C1 C7 O2 56.5(8) . .
